data_4326258
loop_
_publ_author_name
'Qiang Gao'
'Xiqu Wang'
'Allan J. Jacobson'

_publ_section_title
;
 Homochiral Frameworks Formed by Reactions of Lanthanide Ions with a
 Chiral Antimony Tartrate Secondary Building Unit
;
_journal_name_full 'Inorganic Chemistry'
_journal_page_first 9073
_journal_page_last 9082
_journal_paper_doi 10.1021/ic201274c
_journal_volume 50
_journal_year 2011
_chemical_absolute_configuration rm
_chemical_formula_sum 'C16 H38 La2 O39 Sb2'
_chemical_formula_weight 1375.78
_chemical_name_systematic
; 
 ? 
;
_space_group_IT_number 1
_symmetry_cell_setting triclinic
_symmetry_space_group_name_Hall 'P 1'
_symmetry_space_group_name_H-M 'P 1'
_atom_sites_solution_hydrogens geom
_atom_sites_solution_primary direct
_atom_sites_solution_secondary difmap
_audit_creation_method SHELXL-97
_cell_angle_alpha 98.870(3)
_cell_angle_beta 99.255(3)
_cell_angle_gamma 90.596(3)
_cell_formula_units_Z 1
_cell_length_a 8.059(2)
_cell_length_b 8.180(2)
_cell_length_c 14.813(4)
_cell_measurement_reflns_used 4204
_cell_measurement_temperature 296(2)
_cell_measurement_theta_max 27.6329
_cell_measurement_theta_min 2.5238
_cell_volume 951.7(4)
_computing_cell_refinement Bruker-ApexII
_computing_data_collection Bruker-ApexII
_computing_data_reduction Bruker-ApexII
_computing_structure_refinement 'SHELXL-97 (Sheldrick, 1997)'
_computing_structure_solution 'SHELXS-97 (Sheldrick, 1990)'
_diffrn_ambient_temperature 296(2)
_diffrn_measured_fraction_theta_full 0.987
_diffrn_measured_fraction_theta_max 0.902
_diffrn_radiation_monochromator graphite
_diffrn_radiation_source 'fine-focus sealed tube'
_diffrn_radiation_type MoK\a
_diffrn_radiation_wavelength 0.71073
_diffrn_reflns_av_R_equivalents 0.0266
_diffrn_reflns_av_sigmaI/netI 0.0474
_diffrn_reflns_limit_h_max 10
_diffrn_reflns_limit_h_min -7
_diffrn_reflns_limit_k_max 10
_diffrn_reflns_limit_k_min -10
_diffrn_reflns_limit_l_max 19
_diffrn_reflns_limit_l_min -19
_diffrn_reflns_number 5775
_diffrn_reflns_theta_full 25.00
_diffrn_reflns_theta_max 28.27
_diffrn_reflns_theta_min 2.52
_exptl_absorpt_coefficient_mu 3.732
_exptl_absorpt_correction_T_max 0.746
_exptl_absorpt_correction_T_min 0.611
_exptl_absorpt_correction_type multi-scan
_exptl_absorpt_process_details 'Blessing, 1995'
_exptl_crystal_colour colorless
_exptl_crystal_density_diffrn 2.401
_exptl_crystal_description needle
_exptl_crystal_F_000 662
_exptl_crystal_size_max 0.20
_exptl_crystal_size_mid 0.05
_exptl_crystal_size_min 0.05
_refine_diff_density_max 1.337
_refine_diff_density_min -1.036
_refine_diff_density_rms 0.189
_refine_ls_abs_structure_details 'Flack H D (1983), Acta Cryst. A39, 876-881'
_refine_ls_abs_structure_Flack 0.02(2)
_refine_ls_extinction_method none
_refine_ls_goodness_of_fit_ref 1.015
_refine_ls_hydrogen_treatment constrain
_refine_ls_matrix_type full
_refine_ls_number_parameters 258
_refine_ls_number_reflns 5775
_refine_ls_number_restraints 3
_refine_ls_restrained_S_all 1.015
_refine_ls_R_factor_all 0.0420
_refine_ls_R_factor_gt 0.0387
_refine_ls_shift/su_max 0.001
_refine_ls_shift/su_mean 0.000
_refine_ls_structure_factor_coef Fsqd
_refine_ls_weighting_details 'calc w=1/[\s^2^(Fo^2^)+(0.0614P)^2^+0.0000P] where P=(Fo^2^+2Fc^2^)/3'
_refine_ls_weighting_scheme calc
_refine_ls_wR_factor_gt 0.0938
_refine_ls_wR_factor_ref 0.0964
_reflns_number_gt 5407
_reflns_number_total 5775
_reflns_threshold_expression >2sigma(I)
_cod_data_source_file ic201274c_si_002.cif
_cod_data_source_block 0D-La
_cod_database_code 4326258

loop_
_symmetry_equiv_pos_as_xyz
'x, y, z'

loop_
_atom_site_label
_atom_site_type_symbol
_atom_site_fract_x
_atom_site_fract_y
_atom_site_fract_z
_atom_site_U_iso_or_equiv
_atom_site_adp_type
_atom_site_occupancy
_atom_site_symmetry_multiplicity
_atom_site_calc_flag
_atom_site_refinement_flags
La1 La 0.55725(6) 0.15971(6) 0.72122(4) 0.01811(13) Uani 1 1 d .
La2 La 0.99017(6) -0.04634(5) 0.52464(4) 0.01652(13) Uani 1 1 d .
Sb1 Sb 0.54367(9) 0.29850(8) 0.23569(5) 0.02756(18) Uani 1 1 d .
Sb2 Sb 0.10352(9) 0.65356(8) 0.08010(5) 0.02492(17) Uani 1 1 d .
O1 O 0.6351(10) -0.1596(9) 0.6550(5) 0.0277(17) Uiso 1 1 d .
O2 O 0.3395(9) -0.0338(8) 0.6137(4) 0.0186(14) Uiso 1 1 d .
O3 O 0.2372(10) -0.2458(8) 0.5095(5) 0.0247(16) Uiso 1 1 d .
O4 O 0.6640(9) -0.1294(8) 0.4760(5) 0.0233(15) Uiso 1 1 d .
O5 O 0.7060(11) -0.5549(10) 0.4988(5) 0.0362(19) Uiso 1 1 d .
O6 O 0.8931(10) -0.3457(9) 0.5115(5) 0.0293(17) Uiso 1 1 d .
O7 O 0.4643(10) 0.4529(9) 0.7263(5) 0.0299(18) Uiso 1 1 d .
O8 O 0.2892(11) 0.6601(10) 0.7312(5) 0.0346(19) Uiso 1 1 d .
O9 O 0.2486(10) 0.2397(9) 0.7659(5) 0.0243(16) Uiso 1 1 d .
O10 O 0.1122(9) 0.2628(8) 0.5860(4) 0.0208(15) Uiso 1 1 d .
O11 O -0.1583(9) 0.1440(8) 0.6361(5) 0.0227(15) Uiso 1 1 d .
O12 O -0.1869(10) 0.3629(9) 0.7374(5) 0.0281(17) Uiso 1 1 d .
O13 O 0.7507(12) 0.6486(11) 0.1118(6) 0.041(2) Uiso 1 1 d .
O14 O 0.6624(10) 0.4050(9) 0.1376(5) 0.0290(17) Uiso 1 1 d .
O15 O 0.4923(9) 0.5315(9) 0.2685(5) 0.0273(17) Uiso 1 1 d .
O16 O 0.3715(10) 0.2269(9) 0.1229(5) 0.0311(18) Uiso 1 1 d .
O17 O 0.3135(10) 0.2664(9) 0.2937(5) 0.0304(18) Uiso 1 1 d .
O18 O 0.0495(11) 0.1582(10) 0.2564(5) 0.0365(19) Uiso 1 1 d .
O19 O 0.1715(11) 0.7830(10) 0.2267(5) 0.0319(18) Uiso 1 1 d .
O20 O 0.3934(11) 0.8928(10) 0.3289(5) 0.0349(19) Uiso 1 1 d .
O21 O 0.3527(11) 0.6736(9) 0.0978(5) 0.0321(18) Uiso 1 1 d .
O22 O 0.0864(10) 0.4568(9) 0.1405(5) 0.0281(17) Uiso 1 1 d .
O23 O 0.1390(11) 0.4565(9) -0.0292(5) 0.0317(17) Uiso 1 1 d .
O24 O 0.1237(11) 0.1844(10) -0.0688(6) 0.037(2) Uiso 1 1 d .
O25W O 0.6080(11) 0.3032(10) 0.8906(6) 0.037(2) Uiso 1 1 d .
O26W O 0.8216(12) 0.0350(10) 0.8183(6) 0.042(2) Uiso 1 1 d .
O27W O 0.4490(10) -0.0442(10) 0.8140(5) 0.0307(18) Uiso 1 1 d .
O28W O 0.5004(11) 0.2278(10) 0.5555(5) 0.0330(19) Uiso 1 1 d .
O29W O 0.8366(10) 0.1575(9) 0.4253(5) 0.0289(17) Uiso 1 1 d .
O30W O 1.0405(12) -0.1299(10) 0.6880(6) 0.036(2) Uiso 1 1 d .
O31W O 1.2010(9) 0.0688(8) 0.4327(5) 0.0215(15) Uiso 1 1 d .
O32W O 0.9422(10) -0.1763(10) 0.3538(5) 0.0288(18) Uiso 1 1 d .
O33W O 0.9133(12) 0.4870(10) 0.3097(6) 0.041(2) Uiso 1 1 d .
O34W O 0.5487(12) 0.0658(12) 0.9963(6) 0.049(2) Uiso 1 1 d .
O35W O 0.1852(11) 0.4321(10) 0.4529(5) 0.0356(19) Uiso 1 1 d .
O36W O 0.7851(15) 0.9913(13) 0.1363(7) 0.064(3) Uiso 1 1 d .
O37W O 0.5222(15) 0.6338(14) 0.9354(8) 0.067(3) Uiso 1 1 d .
O38W O 0.7605(13) 0.6916(12) 0.8084(7) 0.055(3) Uiso 1 1 d .
O39W O 0.154(2) 0.8147(18) 0.9157(10) 0.102(5) Uiso 1 1 d .
C1 C 0.3549(13) -0.1754(12) 0.5674(6) 0.019(2) Uiso 1 1 d .
C2 C 0.5211(15) -0.2561(13) 0.5832(7) 0.021(2) Uiso 1 1 d .
H2 H 0.5024 -0.3639 0.6017 0.026 Uiso 1 1 calc R
C3 C 0.6009(13) -0.2845(11) 0.4948(6) 0.0164(19) Uiso 1 1 d .
H3 H 0.5140 -0.3311 0.4428 0.020 Uiso 1 1 calc R
C4 C 0.7461(14) -0.4046(12) 0.5012(7) 0.023(2) Uiso 1 1 d .
C5 C 0.3225(13) 0.5107(12) 0.7354(7) 0.021(2) Uiso 1 1 d .
C6 C 0.1830(13) 0.3977(12) 0.7469(7) 0.020(2) Uiso 1 1 d .
H6 H 0.1307 0.4485 0.7992 0.025 Uiso 1 1 calc R
C7 C 0.0486(14) 0.3670(13) 0.6596(7) 0.019(2) Uiso 1 1 d .
H7 H 0.0203 0.4735 0.6397 0.023 Uiso 1 1 calc R
C8 C -0.1087(13) 0.2862(12) 0.6780(7) 0.021(2) Uiso 1 1 d .
C9 C 0.6702(14) 0.5613(13) 0.1530(7) 0.024(2) Uiso 1 1 d .
C10 C 0.5734(15) 0.6464(14) 0.2251(8) 0.028(2) Uiso 1 1 d .
H10 H 0.6530 0.7162 0.2729 0.033 Uiso 1 1 calc R
C11 C 0.4413(14) 0.7586(13) 0.1814(7) 0.022(2) Uiso 1 1 d .
H11 H 0.5002 0.8552 0.1680 0.027 Uiso 1 1 calc R
C12 C 0.3305(15) 0.8177(14) 0.2516(8) 0.029(2) Uiso 1 1 d .
C13 C 0.1870(14) 0.2021(13) 0.2351(7) 0.025(2) Uiso 1 1 d .
C14 C 0.2034(14) 0.1875(13) 0.1328(7) 0.022(2) Uiso 1 1 d .
H14 H 0.1768 0.0722 0.1040 0.026 Uiso 1 1 calc R
C15 C 0.0762(15) 0.2962(13) 0.0840(7) 0.024(2) Uiso 1 1 d .
H15 H -0.0375 0.2472 0.0772 0.029 Uiso 1 1 calc R
C16 C 0.1196(15) 0.3105(13) -0.0121(7) 0.027(2) Uiso 1 1 d .

loop_
_atom_site_aniso_label
_atom_site_aniso_U_11
_atom_site_aniso_U_22
_atom_site_aniso_U_33
_atom_site_aniso_U_23
_atom_site_aniso_U_13
_atom_site_aniso_U_12
La1 0.0157(3) 0.0154(3) 0.0230(3) 0.0005(2) 0.0050(2) 0.0000(2)
La2 0.0156(3) 0.0141(3) 0.0202(3) 0.0015(2) 0.0049(2) 0.0026(2)
Sb1 0.0296(4) 0.0252(4) 0.0271(3) 0.0035(3) 0.0026(3) 0.0095(3)
Sb2 0.0224(4) 0.0256(4) 0.0284(4) 0.0074(3) 0.0058(3) 0.0050(3)

loop_
_atom_type_symbol
_atom_type_description
_atom_type_scat_dispersion_real
_atom_type_scat_dispersion_imag
_atom_type_scat_source
C C 0.0033 0.0016 'International Tables Vol C Tables 4.2.6.8 and 6.1.1.4'
H H 0.0000 0.0000 'International Tables Vol C Tables 4.2.6.8 and 6.1.1.4'
O O 0.0106 0.0060 'International Tables Vol C Tables 4.2.6.8 and 6.1.1.4'
Sb Sb -0.5866 1.5461 'International Tables Vol C Tables 4.2.6.8 and 6.1.1.4'
La La -0.2871 2.4523 'International Tables Vol C Tables 4.2.6.8 and 6.1.1.4'

loop_
_geom_angle_atom_site_label_1
_geom_angle_atom_site_label_2
_geom_angle_atom_site_label_3
_geom_angle
_geom_angle_site_symmetry_1
_geom_angle_site_symmetry_3
O7 La1 O2 109.6(2) . .
O7 La1 O27W 123.6(3) . .
O2 La1 O27W 71.6(2) . .
O7 La1 O25W 71.5(3) . .
O2 La1 O25W 138.1(3) . .
O27W La1 O25W 74.0(3) . .
O7 La1 O28W 70.8(2) . .
O2 La1 O28W 66.8(2) . .
O27W La1 O28W 138.4(3) . .
O25W La1 O28W 140.8(3) . .
O7 La1 O12 69.2(2) . 1_655
O2 La1 O12 147.2(2) . 1_655
O27W La1 O12 137.9(2) . 1_655
O25W La1 O12 74.0(3) . 1_655
O28W La1 O12 82.9(2) . 1_655
O7 La1 O26W 130.5(3) . .
O2 La1 O26W 119.7(2) . .
O27W La1 O26W 71.5(3) . .
O25W La1 O26W 69.2(3) . .
O28W La1 O26W 132.6(3) . .
O12 La1 O26W 72.1(2) 1_655 .
O7 La1 O9 60.3(2) . .
O2 La1 O9 72.2(2) . .
O27W La1 O9 67.9(2) . .
O25W La1 O9 73.2(3) . .
O28W La1 O9 96.9(2) . .
O12 La1 O9 126.0(2) 1_655 .
O26W La1 O9 130.4(2) . .
O7 La1 O1 161.4(2) . .
O2 La1 O1 59.3(2) . .
O27W La1 O1 69.4(2) . .
O25W La1 O1 127.0(2) . .
O28W La1 O1 90.6(2) . .
O12 La1 O1 111.2(2) 1_655 .
O26W La1 O1 63.7(2) . .
O9 La1 O1 122.7(2) . .
O7 La1 O11 105.7(2) . 1_655
O2 La1 O11 105.5(2) . 1_655
O27W La1 O11 129.0(2) . 1_655
O25W La1 O11 114.5(2) . 1_655
O28W La1 O11 66.7(2) . 1_655
O12 La1 O11 48.0(2) 1_655 1_655
O26W La1 O11 66.6(2) . 1_655
O9 La1 O11 162.16(19) . 1_655
O1 La1 O11 66.7(2) . 1_655
O7 La1 C8 86.5(3) . 1_655
O2 La1 C8 127.0(2) . 1_655
O27W La1 C8 139.7(3) . 1_655
O25W La1 C8 94.8(3) . 1_655
O28W La1 C8 72.6(3) . 1_655
O12 La1 C8 23.8(2) 1_655 1_655
O26W La1 C8 68.4(3) . 1_655
O9 La1 C8 146.7(2) . 1_655
O1 La1 C8 89.5(2) . 1_655
O11 La1 C8 24.2(2) 1_655 1_655
O6 La2 O11 111.7(2) . 1_655
O6 La2 O32W 71.4(2) . .
O11 La2 O32W 138.7(2) 1_655 .
O6 La2 O30W 71.3(2) . .
O11 La2 O30W 68.8(3) 1_655 .
O32W La2 O30W 140.6(2) . .
O6 La2 O29W 123.1(2) . .
O11 La2 O29W 75.4(2) 1_655 .
O32W La2 O29W 70.2(2) . .
O30W La2 O29W 144.1(3) . .
O6 La2 O31W 126.7(2) . .
O11 La2 O31W 121.6(2) 1_655 .
O32W La2 O31W 67.3(2) . .
O30W La2 O31W 129.9(3) . .
O29W La2 O31W 71.3(2) . .
O6 La2 O3 68.5(2) . 1_655
O11 La2 O3 145.4(2) 1_655 1_655
O32W La2 O3 75.4(2) . 1_655
O30W La2 O3 79.5(3) . 1_655
O29W La2 O3 135.4(2) . 1_655
O31W La2 O3 69.7(2) . 1_655
O6 La2 O4 60.5(2) . .
O11 La2 O4 74.3(2) 1_655 .
O32W La2 O4 72.6(2) . .
O30W La2 O4 99.3(3) . .
O29W La2 O4 68.9(2) . .
O31W La2 O4 130.7(2) . .
O3 La2 O4 125.9(2) 1_655 .
O6 La2 O10 164.8(2) . 1_655
O11 La2 O10 60.7(2) 1_655 1_655
O32W La2 O10 123.3(2) . 1_655
O30W La2 O10 93.5(2) . 1_655
O29W La2 O10 69.4(2) . 1_655
O31W La2 O10 63.2(2) . 1_655
O3 La2 O10 109.7(2) 1_655 1_655
O4 La2 O10 124.3(2) . 1_655
O6 La2 O2 104.8(2) . 1_655
O11 La2 O2 105.0(2) 1_655 1_655
O32W La2 O2 114.0(2) . 1_655
O30W La2 O2 64.8(2) . 1_655
O29W La2 O2 128.6(2) . 1_655
O31W La2 O2 65.4(2) . 1_655
O3 La2 O2 46.5(2) 1_655 1_655
O4 La2 O2 162.20(19) . 1_655
O10 La2 O2 67.2(2) 1_655 1_655
O6 La2 C1 85.6(3) . 1_655
O11 La2 C1 126.3(2) 1_655 1_655
O32W La2 C1 94.7(3) . 1_655
O30W La2 C1 70.2(3) . 1_655
O29W La2 C1 137.5(2) . 1_655
O31W La2 C1 66.2(2) . 1_655
O3 La2 C1 22.7(2) 1_655 1_655
O4 La2 C1 145.9(2) . 1_655
O10 La2 C1 89.3(2) 1_655 1_655
O2 La2 C1 23.9(2) 1_655 1_655
O15 Sb1 O16 101.7(3) . .
O15 Sb1 O14 79.9(3) . .
O16 Sb1 O14 81.5(3) . .
O15 Sb1 O17 80.8(3) . .
O16 Sb1 O17 77.1(3) . .
O14 Sb1 O17 147.5(3) . .
O22 Sb2 O21 97.5(3) . .
O22 Sb2 O23 78.4(3) . .
O21 Sb2 O23 82.8(3) . .
O22 Sb2 O19 83.0(3) . .
O21 Sb2 O19 77.1(3) . .
O23 Sb2 O19 150.5(3) . .
C2 O1 La1 119.4(6) . .
C1 O2 La1 130.3(6) . .
C1 O2 La2 88.3(6) . 1_455
La1 O2 La2 141.1(3) . 1_455
C1 O3 La2 103.5(6) . 1_455
C3 O4 La2 119.7(5) . .
C4 O6 La2 128.5(7) . .
C5 O7 La1 129.3(7) . .
C6 O9 La1 117.8(6) . .
C7 O10 La2 121.3(6) . 1_455
C8 O11 La2 127.2(7) . 1_455
C8 O11 La1 90.8(6) . 1_455
La2 O11 La1 142.0(3) 1_455 1_455
C8 O12 La1 100.0(6) . 1_455
C9 O14 Sb1 113.2(7) . .
C10 O15 Sb1 116.0(7) . .
C14 O16 Sb1 119.7(6) . .
C13 O17 Sb1 115.0(7) . .
C12 O19 Sb2 113.4(7) . .
C11 O21 Sb2 119.4(7) . .
C15 O22 Sb2 118.2(6) . .
C16 O23 Sb2 115.6(7) . .
O3 C1 O2 121.6(9) . .
O3 C1 C2 120.2(9) . .
O2 C1 C2 118.3(9) . .
O3 C1 La2 53.8(5) . 1_455
O2 C1 La2 67.8(5) . 1_455
C2 C1 La2 173.6(7) . 1_455
O1 C2 C1 111.2(9) . .
O1 C2 C3 108.9(9) . .
C1 C2 C3 111.6(8) . .
O4 C3 C4 108.5(8) . .
O4 C3 C2 110.3(8) . .
C4 C3 C2 112.6(8) . .
O6 C4 O5 125.5(10) . .
O6 C4 C3 118.0(9) . .
O5 C4 C3 116.4(9) . .
O7 C5 O8 122.9(10) . .
O7 C5 C6 119.5(9) . .
O8 C5 C6 117.5(9) . .
O9 C6 C5 110.2(8) . .
O9 C6 C7 108.7(8) . .
C5 C6 C7 111.3(8) . .
O10 C7 C8 109.2(8) . .
O10 C7 C6 110.3(8) . .
C8 C7 C6 111.2(8) . .
O12 C8 O11 121.1(10) . .
O12 C8 C7 118.4(9) . .
O11 C8 C7 120.5(9) . .
O12 C8 La1 56.2(5) . 1_455
O11 C8 La1 65.0(5) . 1_455
C7 C8 La1 173.8(7) . 1_455
O13 C9 O14 124.1(10) . .
O13 C9 C10 118.5(10) . .
O14 C9 C10 117.4(9) . .
O15 C10 C9 112.3(9) . .
O15 C10 C11 109.4(9) . .
C9 C10 C11 110.4(9) . .
O21 C11 C12 113.6(10) . .
O21 C11 C10 110.1(9) . .
C12 C11 C10 108.1(9) . .
O20 C12 O19 123.6(11) . .
O20 C12 C11 120.1(11) . .
O19 C12 C11 116.4(9) . .
O18 C13 O17 124.2(10) . .
O18 C13 C14 119.0(10) . .
O17 C13 C14 116.6(9) . .
O16 C14 C13 110.7(9) . .
O16 C14 C15 112.0(8) . .
C13 C14 C15 110.3(9) . .
O22 C15 C14 107.8(8) . .
O22 C15 C16 110.3(8) . .
C14 C15 C16 109.5(9) . .
O24 C16 O23 124.1(10) . .
O24 C16 C15 119.5(9) . .
O23 C16 C15 116.2(9) . .

loop_
_geom_bond_atom_site_label_1
_geom_bond_atom_site_label_2
_geom_bond_distance
_geom_bond_site_symmetry_2
La1 O7 2.514(8) .
La1 O2 2.527(7) .
La1 O27W 2.548(8) .
La1 O25W 2.567(8) .
La1 O28W 2.571(8) .
La1 O12 2.592(8) 1_655
La1 O26W 2.676(9) .
La1 O9 2.735(8) .
La1 O1 2.761(7) .
La1 O11 2.784(7) 1_655
La1 C8 3.071(10) 1_655
La2 O6 2.532(7) .
La2 O11 2.542(7) 1_655
La2 O32W 2.555(8) .
La2 O30W 2.586(8) .
La2 O29W 2.587(8) .
La2 O31W 2.595(7) .
La2 O3 2.603(7) 1_655
La2 O4 2.663(7) .
La2 O10 2.672(7) 1_655
La2 O2 2.904(7) 1_655
La2 C1 3.135(10) 1_655
Sb1 O15 1.959(7) .
Sb1 O16 1.999(8) .
Sb1 O14 2.146(8) .
Sb1 O17 2.196(8) .
Sb2 O22 1.972(7) .
Sb2 O21 1.985(8) .
Sb2 O23 2.157(8) .
Sb2 O19 2.244(8) .
O1 C2 1.417(13) .
O2 C1 1.270(11) .
O2 La2 2.904(7) 1_455
O3 C1 1.242(11) .
O3 La2 2.603(7) 1_455
O4 C3 1.444(11) .
O5 C4 1.262(12) .
O6 C4 1.251(12) .
O7 C5 1.260(13) .
O8 C5 1.263(12) .
O9 C6 1.451(11) .
O10 C7 1.442(12) .
O10 La2 2.672(7) 1_455
O11 C8 1.260(12) .
O11 La2 2.542(7) 1_455
O11 La1 2.784(7) 1_455
O12 C8 1.257(12) .
O12 La1 2.592(7) 1_455
O13 C9 1.246(12) .
O14 C9 1.262(12) .
O15 C10 1.425(13) .
O16 C14 1.425(14) .
O17 C13 1.278(13) .
O18 C13 1.263(14) .
O19 C12 1.291(13) .
O20 C12 1.240(13) .
O21 C11 1.402(12) .
O22 C15 1.439(12) .
O23 C16 1.271(12) .
O24 C16 1.230(13) .
C1 C2 1.500(15) .
C1 La2 3.135(10) 1_455
C2 C3 1.538(14) .
C3 C4 1.536(14) .
C5 C6 1.496(14) .
C6 C7 1.534(14) .
C7 C8 1.506(15) .
C8 La1 3.071(10) 1_455
C9 C10 1.511(15) .
C10 C11 1.542(15) .
C11 C12 1.505(15) .
C13 C14 1.529(14) .
C14 C15 1.530(15) .
C15 C16 1.541(14) .
